data_4312057
loop_
_publ_author_name
'Bobby D. Ellis'
'Paul J. Ragogna'
'Charles L. B. Macdonald'

_publ_contact_author_address
;
Dept. of Chemistry and Biochemistry
University of Windsor
Windsor, Ontario N9B 3P4
Canada
;
_publ_contact_author_email ' cmacd@uwindsor.ca '
_publ_contact_author_fax ' (519) 973-7098 '
_publ_contact_author_name ' Charles L. B. Macdonald'
_publ_contact_author_phone ' (519) 253-3000 ext. 3991 '
_publ_section_title
;
 Computational Insights into the Acceptor Chemistry of Phosphenium Cations
;
_journal_name_full 'Inorganic Chemistry'
_journal_page_first 7857
_journal_page_last 7867
_journal_paper_doi 10.1021/ic0488738
_journal_volume 43
_journal_year 2004
_chemical_formula_moiety 'C23 H30 N2 P, Cl4 Ga, 0.5(C6 H6)'
_chemical_formula_sum 'C26 H33 Cl4 Ga N2 P'
_chemical_formula_weight 616.07
_space_group_IT_number 14
_symmetry_cell_setting monoclinic
_symmetry_Int_Tables_number 14
_symmetry_space_group_name_Hall '-P 2yab'
_symmetry_space_group_name_H-M 'P 1 21/a 1'
_atom_sites_solution_hydrogens geom
_atom_sites_solution_primary direct
_atom_sites_solution_secondary difmap
_audit_creation_date 2004-06-15
_audit_creation_method 'by teXsan for Windows v1.06'
_cell_angle_alpha 90
_cell_angle_beta 114.76(4)
_cell_angle_gamma 90
_cell_formula_units_Z 8
_cell_length_a 16.80(2)
_cell_length_b 20.748(6)
_cell_length_c 19.343(8)
_cell_measurement_reflns_used 25
_cell_measurement_temperature 296(2)
_cell_measurement_theta_max 29.0
_cell_measurement_theta_min 20.7
_cell_volume 6122(8)
_computing_cell_refinement 'MSC/AFC Diffractometer Control'
_computing_data_collection 'MSC/AFC Diffractometer Control'
_computing_data_reduction
;
teXsan for Windows version 1.06 (MSC, 1997-1999)
;
_computing_molecular_graphics 'SHELXP-97 (Sheldrick, 1997)'
_computing_publication_material 'SHELXTL-97 (Sheldrick, 1997)'
_computing_structure_refinement 'SHELXL-97 (Sheldrick, 1997)'
_computing_structure_solution 'SHELXS-97 (Sheldrick, 1997)'
_diffrn_ambient_temperature 296(2)
_diffrn_measured_fraction_theta_full 0.946
_diffrn_measured_fraction_theta_max 0.946
_diffrn_measurement_device 'Rigaku AFC5R'
_diffrn_measurement_method \w-2\q
_diffrn_orient_matrix_UB_11 -0.02075
_diffrn_orient_matrix_UB_12 0.04059
_diffrn_orient_matrix_UB_13 -0.03010
_diffrn_orient_matrix_UB_21 -0.01833
_diffrn_orient_matrix_UB_22 -0.02518
_diffrn_orient_matrix_UB_23 -0.04831
_diffrn_orient_matrix_UB_31 -0.05942
_diffrn_orient_matrix_UB_32 -0.00641
_diffrn_orient_matrix_UB_33 -0.00088
_diffrn_radiation_detector 'scintillation counter'
_diffrn_radiation_monochromator graphite
_diffrn_radiation_source 'Rigaku rotating anode'
_diffrn_radiation_type 'Cu K\a'
_diffrn_radiation_wavelength 1.5418
_diffrn_reflns_av_R_equivalents 0.00000
_diffrn_reflns_av_sigmaI/netI 0.214
_diffrn_reflns_limit_h_max 14
_diffrn_reflns_limit_h_min 0
_diffrn_reflns_limit_k_max 20
_diffrn_reflns_limit_k_min 0
_diffrn_reflns_limit_l_max 17
_diffrn_reflns_limit_l_min -19
_diffrn_reflns_number 6192
_diffrn_reflns_reduction_process 'Lp corrections applied'
_diffrn_reflns_theta_full 50.05
_diffrn_reflns_theta_max 50.05
_diffrn_reflns_theta_min 2.52
_diffrn_standards_decay_% 5.67
_diffrn_standards_interval_count 150
_diffrn_standards_number 3
_exptl_absorpt_coefficient_mu 5.062
_exptl_absorpt_correction_T_max 0.362
_exptl_absorpt_correction_T_min 0.262
_exptl_absorpt_correction_type psi-scan
_exptl_absorpt_process_details
;
North,Phillips & Mathews, 1968
;
_exptl_crystal_colour colourless
_exptl_crystal_density_diffrn 1.337
_exptl_crystal_density_meas ?
_exptl_crystal_description block
_exptl_crystal_F_000 2536.00
_exptl_crystal_size_max 0.30
_exptl_crystal_size_mid 0.30
_exptl_crystal_size_min 0.20
_refine_diff_density_max 0.579
_refine_diff_density_min -0.340
_refine_diff_density_rms 0.086
_refine_ls_extinction_coef 0.00052(8)
_refine_ls_extinction_expression
;
Fc^*^=kFc[1+0.001xFc^2^\l^3^/sin(2\q)]^-1/4^
;
_refine_ls_extinction_method SHELXL
_refine_ls_goodness_of_fit_ref 1.082
_refine_ls_hydrogen_treatment noref
_refine_ls_matrix_type full
_refine_ls_number_constraints 0
_refine_ls_number_parameters 584
_refine_ls_number_reflns 5969
_refine_ls_number_restraints 272
_refine_ls_restrained_S_all 1.094
_refine_ls_R_factor_all 0.3244
_refine_ls_R_factor_gt 0.0745
_refine_ls_shift/su_max 0.000
_refine_ls_shift/su_mean 0.000
_refine_ls_structure_factor_coef Fsqd
_refine_ls_weighting_details
;
w=1/[\s^2^(Fo^2^)+(0.1000P)^2^+0.0000P] where P=(Fo^2^+2Fc^2^)/3
;
_refine_ls_weighting_scheme calc
_refine_ls_wR_factor_gt 0.2086
_refine_ls_wR_factor_ref 0.2798
_reflns_number_gt 1596
_reflns_number_total 5969
_reflns_threshold_expression I>2.00\s(I)
_cod_data_source_file ic0488738si20040816_054427.cif
_cod_data_source_block paul9
_cod_depositor_comments
;
The following automatic conversions were performed:
'_exptl_absorpt_correction_type' value 'psi scan' changed to 'psi-scan'
according to '/home/saulius/struct/CIF-dictionaries/cif_core.dic'
dictionary named 'cif_core.dic' version 2.4.1 from 2010-06-29.

Automatic conversion script
Id: cif_fix_enum 1527 2010-12-29 10:47:43Z saulius 
;
_cod_original_cell_volume 6122(7)
_cod_original_sg_symbol_Hall '-P 2yab '
_cod_original_sg_symbol_H-M 'P 21/a '
_cod_original_formula_sum 'C26 H33 Cl4 Ga N2 P '
_cod_database_code 4312057

loop_
_symmetry_equiv_pos_as_xyz
'x, y, z'
'-x+1/2, y+1/2, -z'
'-x, -y, -z'
'x-1/2, -y-1/2, z'

loop_
_atom_site_label
_atom_site_type_symbol
_atom_site_fract_x
_atom_site_fract_y
_atom_site_fract_z
_atom_site_U_iso_or_equiv
_atom_site_adp_type
_atom_site_occupancy
_atom_site_symmetry_multiplicity
_atom_site_calc_flag
_atom_site_refinement_flags
_atom_site_disorder_assembly
_atom_site_disorder_group
Ga1 Ga 0.60633(19) 0.25798(11) 0.72289(14) 0.0867(11) Uani 1 1 d . . .
Ga2 Ga 0.10683(18) 0.25962(12) 0.22617(14) 0.0827(10) Uani 1 1 d . . .
Cl1 Cl 0.6029(6) 0.1691(3) 0.6671(4) 0.161(3) Uani 1 1 d U . .
Cl2 Cl 0.6854(4) 0.2487(3) 0.8423(3) 0.133(3) Uani 1 1 d . . .
Cl3 Cl 0.6511(5) 0.3341(3) 0.6732(3) 0.147(3) Uani 1 1 d . . .
Cl4 Cl 0.4759(5) 0.2814(4) 0.7096(5) 0.194(4) Uani 1 1 d . . .
Cl5 Cl 0.2063(4) 0.2443(3) 0.3389(3) 0.146(3) Uani 1 1 d . . .
Cl6 Cl 0.1611(5) 0.3073(4) 0.1585(4) 0.162(3) Uani 1 1 d U . .
Cl7 Cl 0.0096(5) 0.3222(3) 0.2364(5) 0.170(3) Uani 1 1 d . . .
Cl8 Cl 0.0494(4) 0.1696(3) 0.1747(3) 0.124(2) Uani 1 1 d . . .
P1 P 0.1063(4) 0.0329(2) 0.4528(3) 0.0743(19) Uani 1 1 d . . .
P2 P 0.1452(4) 0.5360(2) 0.0397(3) 0.0738(18) Uani 1 1 d . . .
N1 N 0.0735(11) 0.1632(8) 0.4547(8) 0.057(5) Uani 1 1 d . . .
N2 N 0.2123(12) 0.1483(8) 0.5085(8) 0.062(5) Uani 1 1 d . . .
N3 N 0.1055(12) 0.6666(10) 0.0413(9) 0.071(6) Uani 1 1 d . . .
N4 N 0.1918(12) 0.6547(8) -0.0150(9) 0.059(5) Uani 1 1 d . . .
C1 C 0.1346(16) 0.1181(9) 0.4702(10) 0.055(6) Uani 1 1 d . . .
C2 C 0.2006(14) 0.2121(10) 0.5147(11) 0.059(5) Uani 1 1 d U . .
C3 C 0.1139(14) 0.2218(11) 0.4790(11) 0.060(5) Uani 1 1 d U . .
C4 C -0.0221(14) 0.1511(10) 0.4136(11) 0.082(6) Uani 1 1 d DU . .
H4 H -0.0282 0.1048 0.4025 0.098 Uiso 1 1 calc R . .
C5 C -0.0726(13) 0.1642(10) 0.4605(11) 0.111(8) Uani 1 1 d DU . .
H5A H -0.0443 0.1431 0.5089 0.167 Uiso 1 1 calc R . .
H5B H -0.1312 0.1480 0.4344 0.167 Uiso 1 1 calc R . .
H5C H -0.0744 0.2098 0.4681 0.167 Uiso 1 1 calc R . .
C6 C -0.0660(12) 0.1841(10) 0.3387(10) 0.104(7) Uani 1 1 d DU . .
H6A H -0.0339 0.1760 0.3086 0.156 Uiso 1 1 calc R . .
H6B H -0.0679 0.2296 0.3466 0.156 Uiso 1 1 calc R . .
H6C H -0.1247 0.1679 0.3126 0.156 Uiso 1 1 calc R . .
C7 C 0.2980(13) 0.1153(10) 0.5329(9) 0.069(6) Uani 1 1 d DU . .
H7 H 0.2852 0.0712 0.5131 0.083 Uiso 1 1 calc R . .
C8 C 0.3416(11) 0.1094(8) 0.6189(9) 0.077(6) Uani 1 1 d DU . .
H8A H 0.3008 0.0916 0.6366 0.116 Uiso 1 1 calc R . .
H8B H 0.3599 0.1513 0.6410 0.116 Uiso 1 1 calc R . .
H8C H 0.3918 0.0817 0.6336 0.116 Uiso 1 1 calc R . .
C9 C 0.3577(12) 0.1445(9) 0.4995(10) 0.098(8) Uani 1 1 d D . .
H9A H 0.3270 0.1464 0.4451 0.147 Uiso 1 1 calc R . .
H9B H 0.4092 0.1183 0.5132 0.147 Uiso 1 1 calc R . .
H9C H 0.3745 0.1873 0.5193 0.147 Uiso 1 1 calc R . .
C10 C 0.2669(12) 0.2622(8) 0.5519(11) 0.086(6) Uani 1 1 d U . .
H10A H 0.3243 0.2431 0.5722 0.128 Uiso 1 1 calc R . .
H10B H 0.2564 0.2816 0.5923 0.128 Uiso 1 1 calc R . .
H10C H 0.2634 0.2946 0.5152 0.128 Uiso 1 1 calc R . .
C11 C 0.0643(12) 0.2842(8) 0.4668(10) 0.080(6) Uani 1 1 d U . .
H11A H 0.0026 0.2759 0.4402 0.120 Uiso 1 1 calc R . .
H11B H 0.0825 0.3129 0.4372 0.120 Uiso 1 1 calc R . .
H11C H 0.0762 0.3036 0.5152 0.120 Uiso 1 1 calc R . .
C12 C 0.1518(13) 0.0104(9) 0.3830(10) 0.081(5) Uani 1 1 d DU . .
C13 C 0.1461(13) -0.0546(9) 0.3620(10) 0.094(5) Uani 1 1 d DU . .
H13 H 0.1224 -0.0844 0.3841 0.113 Uiso 1 1 calc R . .
C14 C 0.1756(13) -0.0747(10) 0.3085(10) 0.101(6) Uani 1 1 d DU . .
H14 H 0.1751 -0.1178 0.2952 0.121 Uiso 1 1 calc R . .
C15 C 0.2055(13) -0.0267(10) 0.2765(10) 0.092(5) Uani 1 1 d DU . .
H15 H 0.2251 -0.0391 0.2401 0.111 Uiso 1 1 calc R . .
C16 C 0.2092(13) 0.0381(10) 0.2932(10) 0.092(5) Uani 1 1 d DU . .
H16 H 0.2285 0.0681 0.2680 0.111 Uiso 1 1 calc R . .
C17 C 0.1830(12) 0.0563(10) 0.3489(10) 0.090(5) Uani 1 1 d DU . .
H17 H 0.1863 0.0993 0.3635 0.108 Uiso 1 1 calc R . .
C18 C 0.1797(12) -0.0035(9) 0.5449(10) 0.073(5) Uani 1 1 d DU . .
C19 C 0.1576(13) 0.0087(9) 0.6051(10) 0.090(5) Uani 1 1 d DU . .
H19 H 0.1096 0.0349 0.5973 0.107 Uiso 1 1 calc R . .
C20 C 0.2048(12) -0.0167(9) 0.6758(11) 0.084(5) Uani 1 1 d DU . .
H20 H 0.1915 -0.0073 0.7168 0.101 Uiso 1 1 calc R . .
C21 C 0.2729(13) -0.0568(9) 0.6834(11) 0.090(5) Uani 1 1 d DU . .
H21 H 0.3069 -0.0732 0.7316 0.108 Uiso 1 1 calc R . .
C22 C 0.2943(13) -0.0743(10) 0.6255(10) 0.091(5) Uani 1 1 d DU . .
H22 H 0.3392 -0.1035 0.6328 0.109 Uiso 1 1 calc R . .
C23 C 0.2464(12) -0.0469(9) 0.5561(10) 0.078(5) Uani 1 1 d DU . .
H23 H 0.2591 -0.0577 0.5151 0.094 Uiso 1 1 calc R . .
C24 C 0.1499(16) 0.6227(10) 0.0241(13) 0.068(7) Uani 1 1 d . . .
C25 C 0.1171(14) 0.7254(11) 0.0152(11) 0.069(6) Uani 1 1 d U . .
C26 C 0.1692(15) 0.7167(12) -0.0201(11) 0.069(6) Uani 1 1 d U . .
C27 C 0.0568(14) 0.6489(12) 0.0845(12) 0.108(7) Uani 1 1 d DU . .
H27 H 0.0574 0.6016 0.0848 0.130 Uiso 1 1 calc R . .
C28 C 0.1040(16) 0.6677(13) 0.1675(13) 0.161(9) Uani 1 1 d DU . .
H28A H 0.1352 0.7073 0.1715 0.242 Uiso 1 1 calc R . .
H28B H 0.1446 0.6344 0.1948 0.242 Uiso 1 1 calc R . .
H28C H 0.0621 0.6734 0.1887 0.242 Uiso 1 1 calc R . .
C29 C -0.0374(13) 0.6662(12) 0.0477(11) 0.127(8) Uani 1 1 d DU . .
H29A H -0.0705 0.6360 0.0627 0.191 Uiso 1 1 calc R . .
H29B H -0.0573 0.6650 -0.0066 0.191 Uiso 1 1 calc R . .
H29C H -0.0453 0.7088 0.0630 0.191 Uiso 1 1 calc R . .
C30 C 0.2527(13) 0.6252(10) -0.0410(10) 0.069(6) Uani 1 1 d DU . .
H30 H 0.2599 0.5805 -0.0231 0.083 Uiso 1 1 calc R . .
C31 C 0.2149(13) 0.6220(8) -0.1270(9) 0.093(7) Uani 1 1 d D . .
H31A H 0.1572 0.6035 -0.1462 0.139 Uiso 1 1 calc R . .
H31B H 0.2519 0.5957 -0.1421 0.139 Uiso 1 1 calc R . .
H31C H 0.2117 0.6646 -0.1472 0.139 Uiso 1 1 calc R . .
C32 C 0.3438(12) 0.6556(9) -0.0056(11) 0.099(8) Uani 1 1 d D . .
H32A H 0.3637 0.6575 0.0487 0.149 Uiso 1 1 calc R . .
H32B H 0.3412 0.6984 -0.0253 0.149 Uiso 1 1 calc R . .
H32C H 0.3837 0.6299 -0.0178 0.149 Uiso 1 1 calc R . .
C33 C 0.0803(13) 0.7872(9) 0.0309(11) 0.098(7) Uani 1 1 d U . .
H33A H 0.1261 0.8189 0.0505 0.147 Uiso 1 1 calc R . .
H33B H 0.0570 0.7793 0.0677 0.147 Uiso 1 1 calc R . .
H33C H 0.0345 0.8028 -0.0154 0.147 Uiso 1 1 calc R . .
C34 C 0.2008(14) 0.7689(9) -0.0577(12) 0.107(7) Uani 1 1 d U . .
H34A H 0.1529 0.7971 -0.0862 0.160 Uiso 1 1 calc R . .
H34B H 0.2227 0.7495 -0.0913 0.160 Uiso 1 1 calc R . .
H34C H 0.2467 0.7933 -0.0193 0.160 Uiso 1 1 calc R . .
C35 C 0.1251(12) 0.5039(9) -0.0535(10) 0.077(5) Uani 1 1 d DU . .
C36 C 0.1811(13) 0.4628(9) -0.0684(10) 0.080(5) Uani 1 1 d DU . .
H36 H 0.2351 0.4515 -0.0300 0.096 Uiso 1 1 calc R . .
C37 C 0.1552(13) 0.4384(9) -0.1423(9) 0.090(5) Uani 1 1 d DU . .
H37 H 0.1947 0.4130 -0.1524 0.108 Uiso 1 1 calc R . .
C38 C 0.0744(13) 0.4502(9) -0.2005(11) 0.096(5) Uani 1 1 d DU . .
H38 H 0.0550 0.4301 -0.2477 0.116 Uiso 1 1 calc R . .
C39 C 0.0243(14) 0.4946(10) -0.1827(10) 0.098(5) Uani 1 1 d DU . .
H39 H -0.0268 0.5092 -0.2223 0.118 Uiso 1 1 calc R . .
C40 C 0.0445(13) 0.5195(9) -0.1099(10) 0.091(5) Uani 1 1 d DU . .
H40 H 0.0051 0.5453 -0.1002 0.109 Uiso 1 1 calc R . .
C41 C 0.2554(13) 0.5136(8) 0.1008(10) 0.077(5) Uani 1 1 d DU . .
C42 C 0.2786(13) 0.4490(9) 0.1204(10) 0.086(5) Uani 1 1 d DU . .
H42 H 0.2368 0.4172 0.0972 0.103 Uiso 1 1 calc R . .
C43 C 0.3614(12) 0.4304(10) 0.1731(10) 0.092(5) Uani 1 1 d DU . .
H43 H 0.3726 0.3867 0.1835 0.110 Uiso 1 1 calc R . .
C44 C 0.4267(14) 0.4733(9) 0.2102(10) 0.093(5) Uani 1 1 d DU . .
H44 H 0.4826 0.4609 0.2444 0.112 Uiso 1 1 calc R . .
C45 C 0.4025(13) 0.5368(9) 0.1924(10) 0.090(5) Uani 1 1 d DU . .
H45 H 0.4442 0.5683 0.2171 0.108 Uiso 1 1 calc R . .
C46 C 0.3204(12) 0.5573(9) 0.1404(9) 0.077(5) Uani 1 1 d DU . .
H46 H 0.3091 0.6012 0.1322 0.093 Uiso 1 1 calc R . .
C47 C 0.5238(14) 0.4923(10) 0.0750(11) 0.098(7) Uiso 1 1 d D . .
H47 H 0.5428 0.4870 0.1273 0.118 Uiso 1 1 calc R . .
C48 C 0.5774(13) 0.5249(10) 0.0487(12) 0.097(8) Uiso 1 1 d D . .
H48 H 0.6297 0.5423 0.0839 0.116 Uiso 1 1 calc R . .
C49 C 0.5564(14) 0.5326(10) -0.0273(13) 0.117(8) Uiso 1 1 d D . .
H49 H 0.5934 0.5530 -0.0452 0.140 Uiso 1 1 calc R . .
C50 C 0.5317(16) 0.0317(12) 0.4552(14) 0.132(9) Uiso 1 1 d D . .
H50 H 0.5525 0.0526 0.4236 0.158 Uiso 1 1 calc R . .
C51 C 0.4507(15) -0.0003(11) 0.4225(12) 0.115(8) Uiso 1 1 d D . .
H51 H 0.4183 0.0008 0.3700 0.138 Uiso 1 1 calc R . .
C52 C 0.4187(14) -0.0331(10) 0.4671(14) 0.109(8) Uiso 1 1 d D . .
H52 H 0.3659 -0.0554 0.4458 0.130 Uiso 1 1 calc R . .

loop_
_atom_site_aniso_label
_atom_site_aniso_U_11
_atom_site_aniso_U_22
_atom_site_aniso_U_33
_atom_site_aniso_U_23
_atom_site_aniso_U_13
_atom_site_aniso_U_12
Ga1 0.118(2) 0.065(2) 0.0491(18) -0.0071(15) 0.0073(16) -0.0061(19)
Ga2 0.109(2) 0.069(2) 0.0501(18) 0.0067(16) 0.0137(16) -0.0064(19)
Cl1 0.242(7) 0.111(5) 0.115(5) -0.020(4) 0.060(5) -0.008(5)
Cl2 0.168(6) 0.125(6) 0.061(4) -0.002(4) 0.003(4) -0.034(5)
Cl3 0.236(8) 0.105(5) 0.103(5) 0.010(4) 0.074(6) -0.025(6)
Cl4 0.139(7) 0.139(7) 0.248(10) -0.017(7) 0.027(7) -0.004(6)
Cl5 0.159(6) 0.117(6) 0.086(5) 0.028(4) -0.024(4) -0.016(5)
Cl6 0.236(7) 0.150(6) 0.119(5) -0.020(4) 0.094(5) -0.058(5)
Cl7 0.151(6) 0.116(6) 0.217(8) -0.035(6) 0.050(6) 0.017(6)
Cl8 0.155(6) 0.075(4) 0.101(5) -0.016(4) 0.013(5) -0.026(4)
P1 0.087(4) 0.050(4) 0.069(4) 0.003(3) 0.016(4) -0.005(4)
P2 0.089(4) 0.053(4) 0.064(4) 0.004(3) 0.017(3) -0.002(4)
N1 0.068(15) 0.036(13) 0.064(12) 0.006(10) 0.027(11) -0.003(12)
N2 0.071(14) 0.038(12) 0.049(11) -0.006(9) -0.004(10) 0.006(11)
N3 0.100(15) 0.057(15) 0.043(12) 0.001(10) 0.018(11) 0.019(13)
N4 0.084(14) 0.036(13) 0.046(11) 0.002(9) 0.017(10) 0.008(11)
C1 0.083(19) 0.029(15) 0.040(14) -0.006(11) 0.013(13) 0.002(14)
C2 0.072(12) 0.036(10) 0.066(11) 0.003(8) 0.025(10) 0.003(11)
C3 0.077(12) 0.034(10) 0.062(11) -0.001(9) 0.024(10) 0.005(11)
C4 0.075(15) 0.070(13) 0.088(15) -0.001(11) 0.022(12) -0.003(12)
C5 0.104(17) 0.100(16) 0.112(17) -0.028(14) 0.028(13) -0.020(14)
C6 0.098(15) 0.106(16) 0.082(15) 0.038(13) 0.012(13) -0.002(13)
C7 0.076(10) 0.063(10) 0.052(9) -0.006(8) 0.013(8) 0.000(9)
C8 0.079(10) 0.072(10) 0.064(10) 0.006(8) 0.013(8) 0.007(8)
C9 0.12(2) 0.087(18) 0.066(16) 0.020(13) 0.023(16) 0.007(15)
C10 0.102(15) 0.047(13) 0.094(14) 0.005(11) 0.028(12) -0.013(11)
C11 0.107(15) 0.053(13) 0.073(13) -0.001(10) 0.030(12) -0.017(12)
C12 0.115(10) 0.068(10) 0.043(9) 0.001(8) 0.016(8) 0.012(10)
C13 0.127(10) 0.075(10) 0.054(9) 0.002(8) 0.013(8) 0.011(10)
C14 0.136(10) 0.086(11) 0.054(10) -0.007(9) 0.014(8) 0.018(10)
C15 0.128(10) 0.091(11) 0.046(9) -0.003(9) 0.025(8) 0.012(10)
C16 0.125(10) 0.089(10) 0.048(9) 0.008(9) 0.022(8) 0.000(10)
C17 0.122(10) 0.077(10) 0.048(9) 0.006(8) 0.013(8) 0.004(9)
C18 0.103(11) 0.065(10) 0.054(9) 0.002(8) 0.038(9) 0.001(8)
C19 0.109(11) 0.076(10) 0.075(10) -0.003(9) 0.029(9) 0.002(8)
C20 0.112(11) 0.078(10) 0.062(9) -0.001(8) 0.037(9) -0.005(8)
C21 0.111(11) 0.083(10) 0.066(9) -0.006(9) 0.026(9) -0.003(8)
C22 0.111(11) 0.084(10) 0.070(10) -0.004(9) 0.030(9) 0.002(8)
C23 0.102(11) 0.074(10) 0.061(9) 0.004(8) 0.037(9) 0.004(8)
C24 0.062(16) 0.051(17) 0.052(15) -0.010(15) -0.016(12) 0.002(16)
C25 0.100(14) 0.050(10) 0.047(11) 0.007(10) 0.022(9) 0.015(10)
C26 0.100(14) 0.050(11) 0.049(11) 0.015(9) 0.023(9) 0.010(11)
C27 0.107(16) 0.156(18) 0.067(15) 0.034(15) 0.042(15) -0.008(16)
C28 0.146(19) 0.21(2) 0.145(19) 0.049(19) 0.078(17) -0.018(18)
C29 0.113(17) 0.164(19) 0.094(16) 0.031(15) 0.033(16) -0.006(17)
C30 0.077(10) 0.072(10) 0.055(10) 0.005(8) 0.024(8) -0.005(9)
C31 0.17(2) 0.068(16) 0.057(15) -0.003(12) 0.069(16) 0.004(15)
C32 0.088(18) 0.090(18) 0.111(19) 0.028(15) 0.032(16) -0.008(15)
C33 0.120(16) 0.074(14) 0.087(14) 0.021(12) 0.030(12) 0.027(13)
C34 0.133(16) 0.066(14) 0.100(15) 0.015(12) 0.027(13) 0.009(13)
C35 0.107(12) 0.074(10) 0.041(9) -0.013(8) 0.024(8) -0.017(9)
C36 0.111(11) 0.080(10) 0.041(8) -0.016(8) 0.025(8) -0.017(9)
C37 0.115(11) 0.088(10) 0.053(9) -0.007(9) 0.020(8) -0.014(9)
C38 0.123(12) 0.095(10) 0.051(9) -0.006(9) 0.016(8) -0.014(10)
C39 0.118(11) 0.093(10) 0.060(9) 0.001(9) 0.014(9) -0.005(9)
C40 0.114(11) 0.084(10) 0.053(9) -0.009(9) 0.014(8) -0.005(9)
C41 0.115(12) 0.060(10) 0.044(9) -0.010(8) 0.023(8) 0.002(9)
C42 0.125(12) 0.067(9) 0.054(9) -0.012(8) 0.025(8) 0.003(9)
C43 0.136(13) 0.067(10) 0.052(9) -0.008(8) 0.021(9) 0.012(9)
C44 0.131(12) 0.073(10) 0.057(9) -0.005(8) 0.021(9) 0.007(9)
C45 0.123(12) 0.072(9) 0.056(9) -0.008(8) 0.020(8) 0.000(9)
C46 0.115(12) 0.061(9) 0.046(9) -0.007(8) 0.023(8) 0.002(9)

loop_
_atom_type_symbol
_atom_type_description
_atom_type_scat_dispersion_real
_atom_type_scat_dispersion_imag
_atom_type_scat_source
Ga Ga -1.2846 0.7763 'International Tables Vol C Tables 4.2.6.8 and 6.1.1.4'
Cl Cl 0.3639 0.7018 'International Tables Vol C Tables 4.2.6.8 and 6.1.1.4'
N N 0.0311 0.0180 'International Tables Vol C Tables 4.2.6.8 and 6.1.1.4'
C C 0.0181 0.0091 'International Tables Vol C Tables 4.2.6.8 and 6.1.1.4'
H H 0.0000 0.0000 'International Tables Vol C Tables 4.2.6.8 and 6.1.1.4'
P P 0.2955 0.4335 'International Tables Vol C Tables 4.2.6.8 and 6.1.1.4'

loop_
_geom_angle_atom_site_label_1
_geom_angle_atom_site_label_2
_geom_angle_atom_site_label_3
_geom_angle
_geom_angle_site_symmetry_1
_geom_angle_site_symmetry_3
_geom_angle_publ_flag
Cl1 Ga1 Cl2 110.0(3) . . ?
Cl1 Ga1 Cl3 110.6(3) . . ?
Cl2 Ga1 Cl3 112.1(3) . . ?
Cl1 Ga1 Cl4 109.0(3) . . ?
Cl2 Ga1 Cl4 106.9(4) . . ?
Cl3 Ga1 Cl4 108.1(3) . . ?
Cl6 Ga2 Cl5 110.0(3) . . ?
Cl6 Ga2 Cl8 110.1(3) . . ?
Cl5 Ga2 Cl8 110.5(3) . . ?
Cl6 Ga2 Cl7 108.2(4) . . ?
Cl5 Ga2 Cl7 107.0(3) . . ?
Cl8 Ga2 Cl7 110.9(3) . . ?
C1 P1 C18 101.6(9) . . ?
C1 P1 C12 102.8(9) . . ?
C18 P1 C12 106.5(8) . . ?
C41 P2 C35 105.8(9) . . ?
C41 P2 C24 105.1(9) . . ?
C35 P2 C24 101.5(11) . . ?
C1 N1 C3 108.8(17) . . ?
C1 N1 C4 124.2(18) . . ?
C3 N1 C4 127.0(18) . . ?
C2 N2 C1 111.0(18) . . ?
C2 N2 C7 125.6(18) . . ?
C1 N2 C7 123.1(18) . . ?
C24 N3 C25 110(2) . . ?
C24 N3 C27 120(2) . . ?
C25 N3 C27 130(2) . . ?
C26 N4 C24 108(2) . . ?
C26 N4 C30 127(2) . . ?
C24 N4 C30 125.1(19) . . ?
N1 C1 N2 105.9(16) . . ?
N1 C1 P1 121.7(17) . . ?
N2 C1 P1 131.7(18) . . ?
C3 C2 N2 106(2) . . ?
C3 C2 C10 126(2) . . ?
N2 C2 C10 129(2) . . ?
C2 C3 N1 109(2) . . ?
C2 C3 C11 128(2) . . ?
N1 C3 C11 123.0(19) . . ?
N1 C4 C6 115.4(17) . . ?
N1 C4 C5 113.8(16) . . ?
C6 C4 C5 109.2(18) . . ?
N1 C4 H4 105.9 . . ?
C6 C4 H4 105.9 . . ?
C5 C4 H4 105.9 . . ?
C4 C5 H5A 109.5 . . ?
C4 C5 H5B 109.5 . . ?
H5A C5 H5B 109.5 . . ?
C4 C5 H5C 109.5 . . ?
H5A C5 H5C 109.5 . . ?
H5B C5 H5C 109.5 . . ?
C4 C6 H6A 109.5 . . ?
C4 C6 H6B 109.5 . . ?
H6A C6 H6B 109.5 . . ?
C4 C6 H6C 109.5 . . ?
H6A C6 H6C 109.5 . . ?
H6B C6 H6C 109.5 . . ?
N2 C7 C8 110.2(15) . . ?
N2 C7 C9 113.8(16) . . ?
C8 C7 C9 113.3(15) . . ?
N2 C7 H7 106.3 . . ?
C8 C7 H7 106.3 . . ?
C9 C7 H7 106.3 . . ?
C7 C8 H8A 109.5 . . ?
C7 C8 H8B 109.5 . . ?
H8A C8 H8B 109.5 . . ?
C7 C8 H8C 109.5 . . ?
H8A C8 H8C 109.5 . . ?
H8B C8 H8C 109.5 . . ?
C7 C9 H9A 109.5 . . ?
C7 C9 H9B 109.5 . . ?
H9A C9 H9B 109.5 . . ?
C7 C9 H9C 109.5 . . ?
H9A C9 H9C 109.5 . . ?
H9B C9 H9C 109.5 . . ?
C2 C10 H10A 109.5 . . ?
C2 C10 H10B 109.5 . . ?
H10A C10 H10B 109.5 . . ?
C2 C10 H10C 109.5 . . ?
H10A C10 H10C 109.5 . . ?
H10B C10 H10C 109.5 . . ?
C3 C11 H11A 109.5 . . ?
C3 C11 H11B 109.5 . . ?
H11A C11 H11B 109.5 . . ?
C3 C11 H11C 109.5 . . ?
H11A C11 H11C 109.5 . . ?
H11B C11 H11C 109.5 . . ?
C17 C12 C13 121(2) . . ?
C17 C12 P1 121.6(15) . . ?
C13 C12 P1 116.9(16) . . ?
C14 C13 C12 120(2) . . ?
C14 C13 H13 119.8 . . ?
C12 C13 H13 119.8 . . ?
C15 C14 C13 116(2) . . ?
C15 C14 H14 122.2 . . ?
C13 C14 H14 122.2 . . ?
C14 C15 C16 126(2) . . ?
C14 C15 H15 117.0 . . ?
C16 C15 H15 117.0 . . ?
C17 C16 C15 117(2) . . ?
C17 C16 H16 121.5 . . ?
C15 C16 H16 121.5 . . ?
C16 C17 C12 120(2) . . ?
C16 C17 H17 120.2 . . ?
C12 C17 H17 120.2 . . ?
C23 C18 C19 118.2(19) . . ?
C23 C18 P1 125.9(15) . . ?
C19 C18 P1 115.5(15) . . ?
C20 C19 C18 122(2) . . ?
C20 C19 H19 119.2 . . ?
C18 C19 H19 119.2 . . ?
C19 C20 C21 117(2) . . ?
C19 C20 H20 121.6 . . ?
C21 C20 H20 121.6 . . ?
C22 C21 C20 125(2) . . ?
C22 C21 H21 117.6 . . ?
C20 C21 H21 117.6 . . ?
C21 C22 C23 117(2) . . ?
C21 C22 H22 121.7 . . ?
C23 C22 H22 121.7 . . ?
C22 C23 C18 122(2) . . ?
C22 C23 H23 119.0 . . ?
C18 C23 H23 119.0 . . ?
N3 C24 N4 106(2) . . ?
N3 C24 P2 125(2) . . ?
N4 C24 P2 128(2) . . ?
C26 C25 N3 107(2) . . ?
C26 C25 C33 129(2) . . ?
N3 C25 C33 123(2) . . ?
C25 C26 N4 109(2) . . ?
C25 C26 C34 126(2) . . ?
N4 C26 C34 125(2) . . ?
N3 C27 C29 114.2(19) . . ?
N3 C27 C28 112.1(19) . . ?
C29 C27 C28 115(2) . . ?
N3 C27 H27 104.6 . . ?
C29 C27 H27 104.6 . . ?
C28 C27 H27 104.6 . . ?
C27 C28 H28A 109.5 . . ?
C27 C28 H28B 109.5 . . ?
H28A C28 H28B 109.5 . . ?
C27 C28 H28C 109.5 . . ?
H28A C28 H28C 109.5 . . ?
H28B C28 H28C 109.5 . . ?
C27 C29 H29A 109.5 . . ?
C27 C29 H29B 109.5 . . ?
H29A C29 H29B 109.5 . . ?
C27 C29 H29C 109.5 . . ?
H29A C29 H29C 109.5 . . ?
H29B C29 H29C 109.5 . . ?
N4 C30 C31 111.6(16) . . ?
N4 C30 C32 112.9(17) . . ?
C31 C30 C32 113.1(17) . . ?
N4 C30 H30 106.2 . . ?
C31 C30 H30 106.2 . . ?
C32 C30 H30 106.2 . . ?
C30 C31 H31A 109.5 . . ?
C30 C31 H31B 109.5 . . ?
H31A C31 H31B 109.5 . . ?
C30 C31 H31C 109.5 . . ?
H31A C31 H31C 109.5 . . ?
H31B C31 H31C 109.5 . . ?
C30 C32 H32A 109.5 . . ?
C30 C32 H32B 109.5 . . ?
H32A C32 H32B 109.5 . . ?
C30 C32 H32C 109.5 . . ?
H32A C32 H32C 109.5 . . ?
H32B C32 H32C 109.5 . . ?
C25 C33 H33A 109.5 . . ?
C25 C33 H33B 109.5 . . ?
H33A C33 H33B 109.5 . . ?
C25 C33 H33C 109.5 . . ?
H33A C33 H33C 109.5 . . ?
H33B C33 H33C 109.5 . . ?
C26 C34 H34A 109.5 . . ?
C26 C34 H34B 109.5 . . ?
H34A C34 H34B 109.5 . . ?
C26 C34 H34C 109.5 . . ?
H34A C34 H34C 109.5 . . ?
H34B C34 H34C 109.5 . . ?
C40 C35 C36 120.5(19) . . ?
C40 C35 P2 114.4(15) . . ?
C36 C35 P2 124.9(14) . . ?
C35 C36 C37 119(2) . . ?
C35 C36 H36 120.5 . . ?
C37 C36 H36 120.5 . . ?
C38 C37 C36 123(2) . . ?
C38 C37 H37 118.4 . . ?
C36 C37 H37 118.4 . . ?
C37 C38 C39 114(2) . . ?
C37 C38 H38 122.9 . . ?
C39 C38 H38 122.9 . . ?
C38 C39 C40 125(2) . . ?
C38 C39 H39 117.3 . . ?
C40 C39 H39 117.3 . . ?
C35 C40 C39 117.0(19) . . ?
C35 C40 H40 121.5 . . ?
C39 C40 H40 121.5 . . ?
C46 C41 C42 114.4(18) . . ?
C46 C41 P2 123.7(14) . . ?
C42 C41 P2 121.3(15) . . ?
C43 C42 C41 123(2) . . ?
C43 C42 H42 118.5 . . ?
C41 C42 H42 118.5 . . ?
C44 C43 C42 123(2) . . ?
C44 C43 H43 118.6 . . ?
C42 C43 H43 118.6 . . ?
C43 C44 C45 114(2) . . ?
C43 C44 H44 123.0 . . ?
C45 C44 H44 123.0 . . ?
C44 C45 C46 125(2) . . ?
C44 C45 H45 117.6 . . ?
C46 C45 H45 117.6 . . ?
C41 C46 C45 121.0(19) . . ?
C41 C46 H46 119.5 . . ?
C45 C46 H46 119.5 . . ?
C49 C47 C48 122.9(19) 3_665 . ?
C49 C47 H47 118.6 3_665 . ?
C48 C47 H47 118.6 . . ?
C49 C48 C47 122.5(19) . . ?
C49 C48 H48 118.7 . . ?
C47 C48 H48 118.7 . . ?
C48 C49 C47 115(2) . 3_665 ?
C48 C49 H49 122.7 . . ?
C47 C49 H49 122.7 3_665 . ?
C52 C50 C51 122(2) 3_656 . ?
C52 C50 H50 119.0 3_656 . ?
C51 C50 H50 119.0 . . ?
C52 C51 C50 121(2) . . ?
C52 C51 H51 119.6 . . ?
C50 C51 H51 119.6 . . ?
C51 C52 C50 117(2) . 3_656 ?
C51 C52 H52 121.4 . . ?
C50 C52 H52 121.4 3_656 . ?

loop_
_geom_bond_atom_site_label_1
_geom_bond_atom_site_label_2
_geom_bond_distance
_geom_bond_site_symmetry_2
_geom_bond_publ_flag
Ga1 Cl1 2.126(7) . ?
Ga1 Cl2 2.137(6) . ?
Ga1 Cl3 2.142(7) . ?
Ga1 Cl4 2.152(9) . ?
Ga2 Cl6 2.126(7) . ?
Ga2 Cl5 2.144(6) . ?
Ga2 Cl8 2.146(6) . ?
Ga2 Cl7 2.160(8) . ?
P1 C1 1.825(19) . ?
P1 C18 1.850(19) . ?
P1 C12 1.87(2) . ?
P2 C41 1.790(19) . ?
P2 C35 1.815(18) . ?
P2 C24 1.83(2) . ?
N1 C1 1.33(2) . ?
N1 C3 1.38(2) . ?
N1 C4 1.48(2) . ?
N2 C2 1.35(2) . ?
N2 C1 1.36(2) . ?
N2 C7 1.48(2) . ?
N3 C24 1.30(2) . ?
N3 C25 1.37(2) . ?
N3 C27 1.44(2) . ?
N4 C26 1.33(2) . ?
N4 C24 1.40(2) . ?
N4 C30 1.45(2) . ?
C2 C3 1.34(2) . ?
C2 C10 1.47(2) . ?
C3 C11 1.50(2) . ?
C4 C6 1.488(13) . ?
C4 C5 1.504(13) . ?
C4 H4 0.9800 . ?
C5 H5A 0.9600 . ?
C5 H5B 0.9600 . ?
C5 H5C 0.9600 . ?
C6 H6A 0.9600 . ?
C6 H6B 0.9600 . ?
C6 H6C 0.9600 . ?
C7 C8 1.516(12) . ?
C7 C9 1.528(13) . ?
C7 H7 0.9800 . ?
C8 H8A 0.9600 . ?
C8 H8B 0.9600 . ?
C8 H8C 0.9600 . ?
C9 H9A 0.9600 . ?
C9 H9B 0.9600 . ?
C9 H9C 0.9600 . ?
C10 H10A 0.9600 . ?
C10 H10B 0.9600 . ?
C10 H10C 0.9600 . ?
C11 H11A 0.9600 . ?
C11 H11B 0.9600 . ?
C11 H11C 0.9600 . ?
C12 C17 1.381(13) . ?
C12 C13 1.399(13) . ?
C13 C14 1.385(13) . ?
C13 H13 0.9300 . ?
C14 C15 1.375(13) . ?
C14 H14 0.9300 . ?
C15 C16 1.378(13) . ?
C15 H15 0.9300 . ?
C16 C17 1.376(13) . ?
C16 H16 0.9300 . ?
C17 H17 0.9300 . ?
C18 C23 1.382(13) . ?
C18 C19 1.385(13) . ?
C19 C20 1.367(13) . ?
C19 H19 0.9300 . ?
C20 C21 1.371(13) . ?
C20 H20 0.9300 . ?
C21 C22 1.362(13) . ?
C21 H21 0.9300 . ?
C22 C23 1.368(13) . ?
C22 H22 0.9300 . ?
C23 H23 0.9300 . ?
C25 C26 1.33(2) . ?
C25 C33 1.51(3) . ?
C26 C34 1.52(3) . ?
C27 C29 1.481(14) . ?
C27 C28 1.514(14) . ?
C27 H27 0.9800 . ?
C28 H28A 0.9600 . ?
C28 H28B 0.9600 . ?
C28 H28C 0.9600 . ?
C29 H29A 0.9600 . ?
C29 H29B 0.9600 . ?
C29 H29C 0.9600 . ?
C30 C31 1.513(13) . ?
C30 C32 1.527(13) . ?
C30 H30 0.9800 . ?
C31 H31A 0.9600 . ?
C31 H31B 0.9600 . ?
C31 H31C 0.9600 . ?
C32 H32A 0.9600 . ?
C32 H32B 0.9600 . ?
C32 H32C 0.9600 . ?
C33 H33A 0.9600 . ?
C33 H33B 0.9600 . ?
C33 H33C 0.9600 . ?
C34 H34A 0.9600 . ?
C34 H34B 0.9600 . ?
C34 H34C 0.9600 . ?
C35 C40 1.376(13) . ?
C35 C36 1.388(13) . ?
C36 C37 1.402(13) . ?
C36 H36 0.9300 . ?
C37 C38 1.375(13) . ?
C37 H37 0.9300 . ?
C38 C39 1.384(13) . ?
C38 H38 0.9300 . ?
C39 C40 1.402(13) . ?
C39 H39 0.9300 . ?
C40 H40 0.9300 . ?
C41 C46 1.379(13) . ?
C41 C42 1.403(13) . ?
C42 C43 1.391(13) . ?
C42 H42 0.9300 . ?
C43 C44 1.360(13) . ?
C43 H43 0.9300 . ?
C44 C45 1.380(13) . ?
C44 H44 0.9300 . ?
C45 C46 1.391(13) . ?
C45 H45 0.9300 . ?
C46 H46 0.9300 . ?
C47 C49 1.375(13) 3_665 ?
C47 C48 1.382(13) . ?
C47 H47 0.9300 . ?
C48 C49 1.370(13) . ?
C48 H48 0.9300 . ?
C49 C47 1.375(13) 3_665 ?
C49 H49 0.9300 . ?
C50 C52 1.380(13) 3_656 ?
C50 C51 1.404(13) . ?
C50 H50 0.9300 . ?
C51 C52 1.372(13) . ?
C51 H51 0.9300 . ?
C52 C50 1.380(13) 3_656 ?
C52 H52 0.9300 . ?

loop_
_geom_torsion_atom_site_label_1
_geom_torsion_atom_site_label_2
_geom_torsion_atom_site_label_3
_geom_torsion_atom_site_label_4
_geom_torsion
_geom_torsion_site_symmetry_1
_geom_torsion_site_symmetry_2
_geom_torsion_site_symmetry_3
_geom_torsion_site_symmetry_4
_geom_torsion_publ_flag
C3 N1 C1 N2 4(2) . . . . ?
C4 N1 C1 N2 -179.4(15) . . . . ?
C3 N1 C1 P1 175.3(13) . . . . ?
C4 N1 C1 P1 -8(2) . . . . ?
C2 N2 C1 N1 -2(2) . . . . ?
C7 N2 C1 N1 -176.8(14) . . . . ?
C2 N2 C1 P1 -172.3(14) . . . . ?
C7 N2 C1 P1 13(3) . . . . ?
C18 P1 C1 N1 -130.3(15) . . . . ?
C12 P1 C1 N1 119.5(16) . . . . ?
C18 P1 C1 N2 38(2) . . . . ?
C12 P1 C1 N2 -71.7(19) . . . . ?
C1 N2 C2 C3 0(2) . . . . ?
C7 N2 C2 C3 173.9(16) . . . . ?
C1 N2 C2 C10 179.8(18) . . . . ?
C7 N2 C2 C10 -6(3) . . . . ?
N2 C2 C3 N1 3(2) . . . . ?
C10 C2 C3 N1 -177.3(16) . . . . ?
N2 C2 C3 C11 -178.4(17) . . . . ?
C10 C2 C3 C11 1(3) . . . . ?
C1 N1 C3 C2 -4(2) . . . . ?
C4 N1 C3 C2 179.1(16) . . . . ?
C1 N1 C3 C11 176.8(17) . . . . ?
C4 N1 C3 C11 0(3) . . . . ?
C1 N1 C4 C6 -116(2) . . . . ?
C3 N1 C4 C6 60(3) . . . . ?
C1 N1 C4 C5 117(2) . . . . ?
C3 N1 C4 C5 -67(2) . . . . ?
C2 N2 C7 C8 75(2) . . . . ?
C1 N2 C7 C8 -111.4(19) . . . . ?
C2 N2 C7 C9 -54(2) . . . . ?
C1 N2 C7 C9 120.1(19) . . . . ?
C1 P1 C12 C17 -10(2) . . . . ?
C18 P1 C12 C17 -116.1(17) . . . . ?
C1 P1 C12 C13 175.5(16) . . . . ?
C18 P1 C12 C13 69.1(17) . . . . ?
C17 C12 C13 C14 3(3) . . . . ?
P1 C12 C13 C14 177.8(14) . . . . ?
C12 C13 C14 C15 -3(3) . . . . ?
C13 C14 C15 C16 1(3) . . . . ?
C14 C15 C16 C17 2(3) . . . . ?
C15 C16 C17 C12 -2(3) . . . . ?
C13 C12 C17 C16 0(3) . . . . ?
P1 C12 C17 C16 -174.7(14) . . . . ?
C1 P1 C18 C23 -116.4(19) . . . . ?
C12 P1 C18 C23 -9(2) . . . . ?
C1 P1 C18 C19 71.7(17) . . . . ?
C12 P1 C18 C19 179.0(15) . . . . ?
C23 C18 C19 C20 6(3) . . . . ?
P1 C18 C19 C20 178.2(15) . . . . ?
C18 C19 C20 C21 -2(3) . . . . ?
C19 C20 C21 C22 -2(3) . . . . ?
C20 C21 C22 C23 3(3) . . . . ?
C21 C22 C23 C18 0(3) . . . . ?
C19 C18 C23 C22 -4(3) . . . . ?
P1 C18 C23 C22 -176.1(15) . . . . ?
C25 N3 C24 N4 0(2) . . . . ?
C27 N3 C24 N4 -178.0(15) . . . . ?
C25 N3 C24 P2 -173.7(13) . . . . ?
C27 N3 C24 P2 8(3) . . . . ?
C26 N4 C24 N3 -1(2) . . . . ?
C30 N4 C24 N3 176.1(15) . . . . ?
C26 N4 C24 P2 172.6(14) . . . . ?
C30 N4 C24 P2 -10(3) . . . . ?
C41 P2 C24 N3 -120.9(17) . . . . ?
C35 P2 C24 N3 129.1(18) . . . . ?
C41 P2 C24 N4 66.8(19) . . . . ?
C35 P2 C24 N4 -43.2(19) . . . . ?
C24 N3 C25 C26 1(2) . . . . ?
C27 N3 C25 C26 178.6(19) . . . . ?
C24 N3 C25 C33 -175.2(17) . . . . ?
C27 N3 C25 C33 3(3) . . . . ?
N3 C25 C26 N4 -1(2) . . . . ?
C33 C25 C26 N4 174.3(17) . . . . ?
N3 C25 C26 C34 -179.4(17) . . . . ?
C33 C25 C26 C34 -4(3) . . . . ?
C24 N4 C26 C25 1(2) . . . . ?
C30 N4 C26 C25 -175.5(16) . . . . ?
C24 N4 C26 C34 179.4(18) . . . . ?
C30 N4 C26 C34 3(3) . . . . ?
C24 N3 C27 C29 -125(2) . . . . ?
C25 N3 C27 C29 58(3) . . . . ?
C24 N3 C27 C28 102(2) . . . . ?
C25 N3 C27 C28 -76(3) . . . . ?
C26 N4 C30 C31 -71(2) . . . . ?
C24 N4 C30 C31 112.1(19) . . . . ?
C26 N4 C30 C32 57(2) . . . . ?
C24 N4 C30 C32 -119(2) . . . . ?
C41 P2 C35 C40 -176.4(15) . . . . ?
C24 P2 C35 C40 -67.0(18) . . . . ?
C41 P2 C35 C36 8(2) . . . . ?
C24 P2 C35 C36 117.9(19) . . . . ?
C40 C35 C36 C37 1(3) . . . . ?
P2 C35 C36 C37 176.2(14) . . . . ?
C35 C36 C37 C38 -4(3) . . . . ?
C36 C37 C38 C39 7(3) . . . . ?
C37 C38 C39 C40 -10(3) . . . . ?
C36 C35 C40 C39 -3(3) . . . . ?
P2 C35 C40 C39 -178.4(15) . . . . ?
C38 C39 C40 C35 8(3) . . . . ?
C35 P2 C41 C46 121.4(17) . . . . ?
C24 P2 C41 C46 14(2) . . . . ?
C35 P2 C41 C42 -68.0(18) . . . . ?
C24 P2 C41 C42 -174.9(17) . . . . ?
C46 C41 C42 C43 -2(3) . . . . ?
P2 C41 C42 C43 -173.9(15) . . . . ?
C41 C42 C43 C44 0(3) . . . . ?
C42 C43 C44 C45 2(3) . . . . ?
C43 C44 C45 C46 -2(3) . . . . ?
C42 C41 C46 C45 3(3) . . . . ?
P2 C41 C46 C45 174.0(14) . . . . ?
C44 C45 C46 C41 -1(3) . . . . ?
C49 C47 C48 C49 -3(4) 3_665 . . . ?
C47 C48 C49 C47 3(4) . . . 3_665 ?
C52 C50 C51 C52 -2(4) 3_656 . . . ?
C50 C51 C52 C50 2(4) . . . 3_656 ?
